data_2221794
loop_
_publ_author_name
'Zheng, Juan'
'Shen, Yuxia'
'Song, Tao'
'Zhang, Aiyun'

_publ_section_title
;
 A new aquamanganese(II) oxalate phosphate,
 Mn(C~2~O~4~)Mn~3~(PO~4~)~2~(H~2~O)~2~
;
_journal_coeditor_code SI2161
_journal_issue 5
_journal_name_full 'Acta Crystallographica Section E'
_journal_page_first i32
_journal_paper_doi 10.1107/S160053680901201X
_journal_volume 65
_journal_year 2009
_chemical_formula_iupac '[Mn4 (C2 O4) (P O4)2 (H2 O)2]'
_chemical_formula_moiety 'C H2 Mn2 O7 P'
_chemical_formula_sum 'C H2 Mn2 O7 P'
_chemical_formula_weight 266.88
_chemical_name_systematic
;
poly[diaqua-\m-oxalato-di-\m-phosphato-tetramanganese(II)]
;
_space_group_IT_number 14
_symmetry_cell_setting monoclinic
_symmetry_space_group_name_Hall '-P 2ybc'
_symmetry_space_group_name_H-M 'P 1 21/c 1'
_atom_sites_solution_hydrogens geom
_atom_sites_solution_primary direct
_atom_sites_solution_secondary difmap
_audit_creation_method SHELXL-97
_cell_angle_alpha 90.00
_cell_angle_beta 116.9260(10)
_cell_angle_gamma 90.00
_cell_formula_units_Z 4
_cell_length_a 10.2759(2)
_cell_length_b 6.52200(10)
_cell_length_c 10.07010(10)
_cell_measurement_reflns_used 2504
_cell_measurement_temperature 296(2)
_cell_measurement_theta_max 29.91
_cell_measurement_theta_min 2.22
_cell_volume 601.729(17)
_computing_cell_refinement 'SAINT (Bruker, 2007)'
_computing_data_collection 'APEX2 (Bruker, 2007)'
_computing_data_reduction 'SAINT (Bruker, 2007)'
_computing_molecular_graphics 'SHELXTL (Sheldrick, 2008)'
_computing_publication_material 'SHELXTL (Sheldrick, 2008)'
_computing_structure_refinement 'SHELXL97 (Sheldrick, 2008)'
_computing_structure_solution 'SHELXS97 (Sheldrick, 2008)'
_diffrn_ambient_temperature 296(2)
_diffrn_measured_fraction_theta_full 1.000
_diffrn_measured_fraction_theta_max 0.951
_diffrn_measurement_device_type 'Bruker APEXII CCD area-detector'
_diffrn_measurement_method '\f and \w'
_diffrn_radiation_monochromator graphite
_diffrn_radiation_source 'fine-focus sealed tube'
_diffrn_radiation_type MoK\a
_diffrn_radiation_wavelength 0.71073
_diffrn_reflns_av_R_equivalents 0.0312
_diffrn_reflns_av_sigmaI/netI 0.0298
_diffrn_reflns_limit_h_max 11
_diffrn_reflns_limit_h_min -14
_diffrn_reflns_limit_k_max 8
_diffrn_reflns_limit_k_min -9
_diffrn_reflns_limit_l_max 13
_diffrn_reflns_limit_l_min -13
_diffrn_reflns_number 5971
_diffrn_reflns_theta_full 25.00
_diffrn_reflns_theta_max 29.91
_diffrn_reflns_theta_min 2.22
_diffrn_standards_number 0
_exptl_absorpt_coefficient_mu 4.447
_exptl_absorpt_correction_T_max 0.5185
_exptl_absorpt_correction_T_min 0.4552
_exptl_absorpt_correction_type multi-scan
_exptl_absorpt_process_details '(SADABS; Bruker, 2007)'
_exptl_crystal_colour colourless
_exptl_crystal_density_diffrn 2.946
_exptl_crystal_density_method 'not measured'
_exptl_crystal_description block
_exptl_crystal_F_000 516
_exptl_crystal_size_max 0.21
_exptl_crystal_size_mid 0.19
_exptl_crystal_size_min 0.17
_refine_diff_density_max 0.470
_refine_diff_density_min -0.552
_refine_ls_extinction_method none
_refine_ls_goodness_of_fit_ref 1.052
_refine_ls_hydrogen_treatment mixed
_refine_ls_matrix_type full
_refine_ls_number_parameters 106
_refine_ls_number_reflns 1653
_refine_ls_number_restraints 3
_refine_ls_restrained_S_all 1.051
_refine_ls_R_factor_all 0.0303
_refine_ls_R_factor_gt 0.0257
_refine_ls_shift/su_max 0.000
_refine_ls_shift/su_mean 0.000
_refine_ls_structure_factor_coef Fsqd
_refine_ls_weighting_details 'w=1/[\s^2^(Fo^2^)+(0.0352P)^2^+0.1904P] where P=(Fo^2^+2Fc^2^)/3'
_refine_ls_weighting_scheme calc
_refine_ls_wR_factor_gt 0.0624
_refine_ls_wR_factor_ref 0.0650
_reflns_number_gt 1467
_reflns_number_total 1653
_reflns_threshold_expression I>2\s(I)
_cod_data_source_file si2161.cif
_cod_data_source_block I
_cod_original_cell_volume 601.728(16)
_cod_original_sg_symbol_H-M 'P 21/c'
_cod_database_code 2221794
_cod_database_fobs_code 2221794

loop_
_symmetry_equiv_pos_as_xyz
'x, y, z'
'-x, y+1/2, -z+1/2'
'-x, -y, -z'
'x, -y-1/2, z-1/2'

loop_
_atom_site_type_symbol
_atom_site_label
_atom_site_fract_x
_atom_site_fract_y
_atom_site_fract_z
_atom_site_U_iso_or_equiv
_atom_site_adp_type
_atom_site_calc_flag
_atom_site_refinement_flags
_atom_site_occupancy
_atom_site_disorder_assembly
_atom_site_disorder_group
Mn Mn1 0.38352(4) 0.14623(5) 0.02672(4) 0.01004(10) Uani d . 1 . .
Mn Mn2 0.26622(4) -0.02679(6) 0.26753(4) 0.01198(10) Uani d . 1 . .
P P1 0.60110(6) 0.15130(8) 0.39476(6) 0.00740(13) Uani d . 1 . .
O O1 0.45405(17) 0.0984(2) 0.26145(16) 0.0123(3) Uani d . 1 . .
O O2 0.65691(17) -0.0342(2) 0.50294(16) 0.0110(3) Uani d . 1 . .
O O3 0.57805(17) 0.3259(2) 0.48610(17) 0.0112(3) Uani d . 1 . .
O O4 0.71121(17) 0.2029(2) 0.33744(17) 0.0124(3) Uani d . 1 . .
O O5 0.17132(17) 0.0906(3) 0.03574(17) 0.0148(3) Uani d . 1 . .
O O6 -0.03134(18) 0.0699(3) -0.18037(17) 0.0174(4) Uani d . 1 . .
O O7W 0.22135(19) 0.1426(2) -0.21781(18) 0.0157(4) Uani d D 1 . .
H H7A 0.1384(17) 0.118(4) -0.222(3) 0.019 Uiso d D 1 . .
H H7B 0.231(3) 0.043(3) -0.268(3) 0.019 Uiso d D 1 . .
C C1 0.0400(2) 0.0465(3) -0.0428(2) 0.0122(4) Uani d . 1 . .

loop_
_atom_site_aniso_label
_atom_site_aniso_U_11
_atom_site_aniso_U_22
_atom_site_aniso_U_33
_atom_site_aniso_U_12
_atom_site_aniso_U_13
_atom_site_aniso_U_23
Mn1 0.01109(18) 0.00852(19) 0.01143(17) 0.00060(12) 0.00591(14) 0.00116(11)
Mn2 0.00891(18) 0.0177(2) 0.00885(17) -0.00151(13) 0.00360(14) -0.00260(12)
P1 0.0080(3) 0.0070(3) 0.0073(2) -0.00008(19) 0.0035(2) -0.00015(18)
O1 0.0098(8) 0.0162(8) 0.0092(7) -0.0004(6) 0.0027(6) 0.0008(6)
O2 0.0140(8) 0.0081(8) 0.0102(7) 0.0009(6) 0.0050(6) 0.0013(5)
O3 0.0140(8) 0.0099(8) 0.0126(7) -0.0005(6) 0.0084(7) -0.0016(6)
O4 0.0129(8) 0.0130(8) 0.0133(7) -0.0006(6) 0.0078(6) 0.0011(6)
O5 0.0088(8) 0.0214(9) 0.0121(7) -0.0022(7) 0.0031(6) 0.0005(6)
O6 0.0105(8) 0.0299(10) 0.0111(7) -0.0017(7) 0.0041(7) 0.0022(7)
O7W 0.0160(9) 0.0179(9) 0.0156(8) -0.0021(7) 0.0091(7) -0.0014(6)
C1 0.0106(10) 0.0137(11) 0.0134(10) 0.0008(8) 0.0064(9) -0.0014(8)

loop_
_atom_type_symbol
_atom_type_description
_atom_type_scat_dispersion_real
_atom_type_scat_dispersion_imag
_atom_type_scat_source
C C 0.0033 0.0016 'International Tables Vol C Tables 4.2.6.8 and 6.1.1.4'
H H 0.0000 0.0000 'International Tables Vol C Tables 4.2.6.8 and 6.1.1.4'
Mn Mn 0.3368 0.7283 'International Tables Vol C Tables 4.2.6.8 and 6.1.1.4'
O O 0.0106 0.0060 'International Tables Vol C Tables 4.2.6.8 and 6.1.1.4'
P P 0.1023 0.0942 'International Tables Vol C Tables 4.2.6.8 and 6.1.1.4'

loop_
_geom_angle_atom_site_label_1
_geom_angle_atom_site_label_2
_geom_angle_atom_site_label_3
_geom_angle_site_symmetry_1
_geom_angle_site_symmetry_3
_geom_angle
_geom_angle_publ_flag
O2 Mn1 O3 2_655 2_645 168.73(6) ?
O2 Mn1 O1 2_655 . 104.10(6) ?
O3 Mn1 O1 2_645 . 86.86(6) ?
O2 Mn1 O3 2_655 4_565 91.66(6) ?
O3 Mn1 O3 2_645 4_565 82.11(6) ?
O1 Mn1 O3 . 4_565 109.24(6) ?
O2 Mn1 O5 2_655 . 91.86(6) ?
O3 Mn1 O5 2_645 . 93.07(6) ?
O1 Mn1 O5 . . 77.51(6) ?
O3 Mn1 O5 4_565 . 171.35(6) ?
O2 Mn1 O7W 2_655 . 81.74(6) ?
O3 Mn1 O7W 2_645 . 89.39(6) ?
O1 Mn1 O7W . . 155.02(6) ?
O3 Mn1 O7W 4_565 . 94.65(6) ?
O5 Mn1 O7W . . 78.05(6) ?
O4 Mn2 O7W 2_645 4_566 154.66(7) ?
O2 Mn2 O4 3_656 2_645 129.04(6) ?
O2 Mn2 O1 3_656 . 93.71(6) ?
O4 Mn2 O1 2_645 . 89.96(6) ?
O2 Mn2 O6 3_656 3 105.17(6) ?
O4 Mn2 O6 2_645 3 92.47(6) ?
O1 Mn2 O6 . 3 153.30(6) ?
O2 Mn2 O5 3_656 . 148.61(6) ?
O4 Mn2 O5 2_645 . 81.83(6) ?
O1 Mn2 O5 . . 78.99(6) ?
O6 Mn2 O5 3 . 75.05(6) ?
O4 P1 O1 . . 108.88(8) ?
O4 P1 O3 . . 113.75(9) ?
O1 P1 O3 . . 109.23(9) ?
O4 P1 O2 . . 109.64(9) ?
O1 P1 O2 . . 110.00(9) ?
O3 P1 O2 . . 105.28(8) ?
P1 O1 Mn2 . . 127.44(9) ?
P1 O1 Mn1 . . 129.28(9) ?
Mn2 O1 Mn1 . . 103.21(7) ?
P1 O2 Mn2 . 3_656 117.17(8) ?
P1 O2 Mn1 . 2_645 132.87(9) ?
Mn2 O2 Mn1 3_656 2_645 106.93(6) ?
P1 O3 Mn1 . 2_655 126.88(9) ?
P1 O3 Mn1 . 4_566 124.19(9) ?
Mn1 O3 Mn1 2_655 4_566 97.89(6) ?
P1 O4 Mn2 . 2_655 129.80(9) ?
C1 O5 Mn2 . . 114.85(14) ?
C1 O5 Mn1 . . 143.03(14) ?
Mn2 O5 Mn1 . . 97.22(6) ?
C1 O6 Mn2 . 3 114.67(14) ?
Mn1 O7W H7A . . 106.7(18) ?
Mn1 O7W H7B . . 115.2(18) ?
H7A O7W H7B . . 101.8(13) ?
O6 C1 O5 . . 126.6(2) ?
O6 C1 C1 . 3 118.0(2) ?
O5 C1 C1 . 3 115.4(2) ?

loop_
_geom_bond_atom_site_label_1
_geom_bond_atom_site_label_2
_geom_bond_site_symmetry_2
_geom_bond_distance
_geom_bond_publ_flag
Mn1 O2 2_655 2.1199(15) yes
Mn1 O3 2_645 2.1407(15) yes
Mn1 O1 . 2.1584(15) yes
Mn1 O3 4_565 2.2219(15) yes
Mn1 O5 . 2.2525(15) yes
Mn1 O7W . 2.2637(17) yes
Mn2 O2 3_656 2.1145(15) yes
Mn2 O4 2_645 2.1218(15) yes
Mn2 O1 . 2.1220(16) yes
Mn2 O6 3 2.1809(17) yes
Mn2 O5 . 2.2190(16) yes
Mn2 O7W 4_566 2.5641(14) yes
P1 O4 . 1.5225(15) ?
P1 O1 . 1.5386(16) ?
P1 O3 . 1.5481(15) ?
P1 O2 . 1.5534(15) ?
O2 Mn2 3_656 2.1145(15) ?
O2 Mn1 2_645 2.1199(15) ?
O3 Mn1 2_655 2.1407(15) ?
O3 Mn1 4_566 2.2219(15) ?
O4 Mn2 2_655 2.1218(15) ?
O5 C1 . 1.250(3) ?
O6 C1 . 1.249(3) ?
O7W H7A . 0.85(2) ?
O7W H7B . 0.86(2) ?
C1 C1 3 1.558(4) ?

loop_
_geom_hbond_atom_site_label_D
_geom_hbond_atom_site_label_H
_geom_hbond_atom_site_label_A
_geom_hbond_site_symmetry_A
_geom_hbond_distance_DH
_geom_hbond_distance_HA
_geom_hbond_distance_DA
_geom_hbond_angle_DHA
O7W H7A O6 . 0.85(2) 2.00(2) 2.828(3) 167(3)
O7W H7B O4 3_655 0.86(2) 1.95(2) 2.787(2) 167(3)
